data_1534796
loop_
_publ_author_name
'Gudat, A.'
'Haag, S.'
'Kniep, R.'
'Rabenau, A.'

_publ_section_title
;
 On the crystal structure of Ba Ni N, a low valency nitridoniccolate(I)
;
_journal_name_full 'Journal of the Less-Common Metals'
_journal_page_first 29
_journal_page_last 31
_journal_volume 159
_journal_year 1990
_chemical_formula_sum 'Ba N Ni'
_chemical_name_systematic 'Ba (Ni N)'
_space_group_IT_number 62
_symmetry_space_group_name_Hall '-P 2ac 2n'
_symmetry_space_group_name_H-M 'P n m a'
_cell_angle_alpha 90
_cell_angle_beta 90
_cell_angle_gamma 90
_cell_formula_units_Z 12
_cell_length_a 9.639
_cell_length_b 13.674
_cell_length_c 5.432
_cell_volume 715.958
_citation_journal_id_ASTM JCOMAH
_cod_data_source_file Gudat_JCOMAH_1990_1755.cif
_cod_data_source_block Ba1N1Ni1
_cod_original_cell_volume 715.9576
_cod_original_formula_sum 'Ba1 N1 Ni1'
_cod_database_code 1534796

loop_
_symmetry_equiv_pos_as_xyz
x,y,z
-x+1/2,-y,z+1/2
x+1/2,-y+1/2,-z+1/2
-x,y+1/2,-z
-x,-y,-z
x-1/2,y,-z-1/2
-x-1/2,y-1/2,z-1/2
x,-y-1/2,z

loop_
_atom_site_label
_atom_site_type_symbol
_atom_site_fract_x
_atom_site_fract_y
_atom_site_fract_z
_atom_site_occupancy
_atom_site_U_iso_or_equiv
Ni1 Ni+1 0.1479 0.1613 0.446 1 0.0
N2 N-3 0.2241 0.25 0.6584 1 0.0
N1 N-3 0.0759 0.0773 0.2268 1 0.0
Ba2 Ba+2 0.4974 0.25 0.5175 1 0.0
Ba1 Ba+2 0.3281 0.088 -0.0263 1 0.0
Ni2 Ni+1 0 0 0 1 0.0
